data_4313637
loop_
_publ_author_name
'Matthias V\"ogler'
'Ioana Pavel'
'Marco Hofmann'
'Damien Moigno'
'Martin Nieger'
'Wolfgang Kiefer'
'Wolfgang Malisch'

_publ_contact_author
;
        Martin Nieger
        Institut f\"ur Anorganische Chemie
        Universit\"at Bonn
        Gerhard-Domagk-Str. 1
        D-53121 Bonn
        Bundesrepublik Deutschland
;
_publ_contact_author_email NIEGER@JOYX.JOENSUU.FI
_publ_contact_author_fax '049 228 73-5327'
_publ_contact_author_phone '049 228 73-5823'
_publ_section_title
;
 Silylene-Bridged Dinuclear Iron Complexes [Cp(OC)2Fe]2SiX2 (X = H, F, Cl,
 Br, I). Synthesis, Molecular Structure, Vibrational Spectroscopy, and
 Theoretical Studies
;
_journal_name_full 'Inorganic Chemistry'
_journal_page_first 3274
_journal_page_last 3284
_journal_paper_doi 10.1021/ic026138v
_journal_volume 42
_journal_year 2003
_chemical_formula_sum 'C14 H10 Cl2 Fe2 O4 Si'
_chemical_formula_weight 452.91
_chemical_name_systematic
; 
 mu2-[(Dichloro)silanediyl]-bis[dicarbonyl(eta5-cyclopentadienyl)iron(II))] 
;
_space_group_IT_number 15
_symmetry_cell_setting monoclinic
_symmetry_space_group_name_Hall '-C 2yc'
_symmetry_space_group_name_H-M 'C 1 2/c 1'
_atom_sites_solution_hydrogens geom
_atom_sites_solution_primary direct
_atom_sites_solution_secondary difmap
_audit_creation_method SHELXL-97
_cell_angle_alpha 90.00
_cell_angle_beta 120.102(2)
_cell_angle_gamma 90.00
_cell_formula_units_Z 4
_cell_length_a 19.0362(6)
_cell_length_b 7.4253(3)
_cell_length_c 13.5488(4)
_cell_measurement_temperature 123(2)
_cell_volume 1656.83(10)
_computing_structure_refinement 'SHELXL-97 (Sheldrick, 1997)'
_computing_structure_solution 'SHELXS-97 (Sheldrick, 1990)'
_diffrn_ambient_temperature 123(2)
_diffrn_measured_fraction_theta_full 0.994
_diffrn_measured_fraction_theta_max 0.994
_diffrn_radiation_monochromator graphite
_diffrn_radiation_source 'fine-focus sealed tube'
_diffrn_radiation_type MoK\a
_diffrn_radiation_wavelength 0.71073
_diffrn_reflns_av_R_equivalents 0.0453
_diffrn_reflns_av_sigmaI/netI 0.0238
_diffrn_reflns_limit_h_max 25
_diffrn_reflns_limit_h_min -25
_diffrn_reflns_limit_k_max 9
_diffrn_reflns_limit_k_min -9
_diffrn_reflns_limit_l_max 18
_diffrn_reflns_limit_l_min -18
_diffrn_reflns_number 14631
_diffrn_reflns_theta_full 28.29
_diffrn_reflns_theta_max 28.29
_diffrn_reflns_theta_min 3.01
_exptl_absorpt_coefficient_mu 2.159
_exptl_absorpt_correction_T_max 0.7377
_exptl_absorpt_correction_T_min 0.6144
_exptl_crystal_density_diffrn 1.816
_exptl_crystal_density_method 'not measured'
_exptl_crystal_F_000 904
_exptl_crystal_size_max 0.25
_exptl_crystal_size_mid 0.20
_exptl_crystal_size_min 0.15
_refine_diff_density_max 0.356
_refine_diff_density_min -0.355
_refine_diff_density_rms 0.069
_refine_ls_extinction_method none
_refine_ls_goodness_of_fit_ref 1.078
_refine_ls_hydrogen_treatment mixed
_refine_ls_matrix_type full
_refine_ls_number_parameters 105
_refine_ls_number_reflns 2047
_refine_ls_number_restraints 0
_refine_ls_restrained_S_all 1.078
_refine_ls_R_factor_all 0.0256
_refine_ls_R_factor_gt 0.0226
_refine_ls_shift/su_max 0.001
_refine_ls_shift/su_mean 0.000
_refine_ls_structure_factor_coef Fsqd
_refine_ls_weighting_details 'calc w=1/[\s^2^(Fo^2^)+(0.0289P)^2^+0.7846P] where P=(Fo^2^+2Fc^2^)/3'
_refine_ls_weighting_scheme calc
_refine_ls_wR_factor_gt 0.0569
_refine_ls_wR_factor_ref 0.0578
_reflns_number_gt 1871
_reflns_number_total 2047
_reflns_threshold_expression >2sigma(I)
_cod_data_source_file ic026138vsi20021029_032526_2.cif
_cod_data_source_block wma34_m
_cod_depositor_comments
;
The following automatic conversions were performed:
data name '_publ_contact_autor' replaced with '_publ_contact_author'
as specified in the replacement file
'/home/antanas/src/cod-tools/trunk/data/replacement-values/replacement_tags.lst'.

Automatic conversion script
Id: cif_correct_tags 4998 2017-03-02 13:24:31Z antanas 
;
_cod_database_code 4313637

loop_
_symmetry_equiv_pos_as_xyz
'x, y, z'
'-x, y, -z+1/2'
'x+1/2, y+1/2, z'
'-x+1/2, y+1/2, -z+1/2'
'-x, -y, -z'
'x, -y, z-1/2'
'-x+1/2, -y+1/2, -z'
'x+1/2, -y+1/2, z-1/2'

loop_
_atom_site_label
_atom_site_type_symbol
_atom_site_fract_x
_atom_site_fract_y
_atom_site_fract_z
_atom_site_U_iso_or_equiv
_atom_site_adp_type
_atom_site_occupancy
_atom_site_symmetry_multiplicity
_atom_site_calc_flag
_atom_site_refinement_flags
_atom_site_disorder_assembly
_atom_site_disorder_group
Cl1 Cl 0.48389(2) 1.07740(5) 0.12006(3) 0.02836(10) Uani 1 1 d . . .
Si1 Si 0.5000 0.89112(6) 0.2500 0.01789(12) Uani 1 2 d S . .
Fe1 Fe 0.378009(12) 0.74886(2) 0.193574(17) 0.02055(8) Uani 1 1 d . . .
C1A C 0.37381(8) 0.6900(2) 0.06555(13) 0.0267(3) Uani 1 1 d . . .
O1A O 0.36900(7) 0.64941(18) -0.01926(10) 0.0409(3) Uani 1 1 d . . .
C1B C 0.33179(9) 0.9595(2) 0.14243(12) 0.0257(3) Uani 1 1 d . . .
O1B O 0.29917(8) 1.09363(15) 0.10776(11) 0.0384(3) Uani 1 1 d . . .
C1 C 0.40817(14) 0.5042(3) 0.2811(2) 0.0587(7) Uani 1 1 d . . .
H1 H 0.4446 0.4191 0.2788 0.070 Uiso 1 1 calc R . .
C2 C 0.32135(13) 0.5118(2) 0.20347(18) 0.0470(5) Uani 1 1 d . . .
H2 H 0.2903 0.4331 0.1412 0.056 Uiso 1 1 calc R . .
C3 C 0.29208(10) 0.6565(2) 0.23746(14) 0.0332(3) Uani 1 1 d . . .
H3 H 0.2370 0.6937 0.2023 0.040 Uiso 1 1 calc R . .
C4 C 0.35816(11) 0.7389(2) 0.33313(14) 0.0336(4) Uani 1 1 d . . .
H4 H 0.3547 0.8416 0.3723 0.040 Uiso 1 1 calc R . .
C5 C 0.42909(11) 0.6451(3) 0.36064(15) 0.0432(5) Uani 1 1 d . . .
H5 H 0.4820 0.6714 0.4219 0.052 Uiso 1 1 calc R . .

loop_
_atom_site_aniso_label
_atom_site_aniso_U_11
_atom_site_aniso_U_22
_atom_site_aniso_U_33
_atom_site_aniso_U_23
_atom_site_aniso_U_13
_atom_site_aniso_U_12
Cl1 0.0356(2) 0.02485(18) 0.02140(17) 0.00564(13) 0.01190(15) -0.00546(14)
Si1 0.0231(3) 0.0148(2) 0.0157(2) 0.000 0.0098(2) 0.000
Fe1 0.02293(13) 0.01669(12) 0.02430(13) 0.00168(7) 0.01355(10) 0.00081(7)
C1A 0.0209(7) 0.0250(7) 0.0314(8) -0.0048(6) 0.0109(6) -0.0007(5)
O1A 0.0304(6) 0.0575(8) 0.0316(6) -0.0181(6) 0.0131(5) -0.0014(6)
C1B 0.0266(7) 0.0252(7) 0.0276(7) -0.0016(6) 0.0153(6) -0.0004(6)
O1B 0.0386(7) 0.0251(6) 0.0506(7) 0.0061(5) 0.0218(6) 0.0098(5)
C1 0.0775(15) 0.0361(10) 0.1021(18) 0.0450(11) 0.0747(15) 0.0324(10)
C2 0.0714(14) 0.0248(8) 0.0661(12) -0.0047(8) 0.0502(12) -0.0181(8)
C3 0.0286(8) 0.0402(9) 0.0361(8) 0.0046(7) 0.0201(7) -0.0049(7)
C4 0.0345(9) 0.0426(10) 0.0284(8) 0.0041(6) 0.0193(7) -0.0038(6)
C5 0.0316(9) 0.0587(12) 0.0415(9) 0.0280(9) 0.0201(8) 0.0060(8)

loop_
_atom_type_symbol
_atom_type_description
_atom_type_scat_dispersion_real
_atom_type_scat_dispersion_imag
_atom_type_scat_source
C C 0.0033 0.0016 'International Tables Vol C Tables 4.2.6.8 and 6.1.1.4'
H H 0.0000 0.0000 'International Tables Vol C Tables 4.2.6.8 and 6.1.1.4'
O O 0.0106 0.0060 'International Tables Vol C Tables 4.2.6.8 and 6.1.1.4'
Si Si 0.0817 0.0704 'International Tables Vol C Tables 4.2.6.8 and 6.1.1.4'
Cl Cl 0.1484 0.1585 'International Tables Vol C Tables 4.2.6.8 and 6.1.1.4'
Fe Fe 0.3463 0.8444 'International Tables Vol C Tables 4.2.6.8 and 6.1.1.4'

loop_
_geom_angle_atom_site_label_1
_geom_angle_atom_site_label_2
_geom_angle_atom_site_label_3
_geom_angle
_geom_angle_site_symmetry_1
_geom_angle_site_symmetry_3
_geom_angle_publ_flag
Cl1 Si1 Cl1 99.31(3) . 2_655 ?
Cl1 Si1 Fe1 108.606(11) . . ?
Cl1 Si1 Fe1 105.922(12) 2_655 . ?
Cl1 Si1 Fe1 105.922(12) . 2_655 ?
Cl1 Si1 Fe1 108.606(11) 2_655 2_655 ?
Fe1 Si1 Fe1 125.44(2) . 2_655 ?
C1A Fe1 C1B 93.80(7) . . ?
C1A Fe1 C1 102.04(8) . . ?
C1B Fe1 C1 159.98(7) . . ?
C1A Fe1 C2 94.84(7) . . ?
C1B Fe1 C2 126.76(8) . . ?
C1 Fe1 C2 40.44(9) . . ?
C1A Fe1 C4 160.11(7) . . ?
C1B Fe1 C4 96.05(7) . . ?
C1 Fe1 C4 65.26(7) . . ?
C2 Fe1 C4 65.48(7) . . ?
C1A Fe1 C5 137.62(8) . . ?
C1B Fe1 C5 128.17(7) . . ?
C1 Fe1 C5 39.21(9) . . ?
C2 Fe1 C5 66.50(8) . . ?
C4 Fe1 C5 38.59(7) . . ?
C1A Fe1 C3 122.68(7) . . ?
C1B Fe1 C3 95.43(7) . . ?
C1 Fe1 C3 65.74(7) . . ?
C2 Fe1 C3 38.49(7) . . ?
C4 Fe1 C3 39.15(6) . . ?
C5 Fe1 C3 65.51(7) . . ?
C1A Fe1 Si1 88.90(5) . . ?
C1B Fe1 Si1 86.83(5) . . ?
C1 Fe1 Si1 105.44(7) . . ?
C2 Fe1 Si1 145.68(6) . . ?
C4 Fe1 Si1 108.83(5) . . ?
C5 Fe1 Si1 88.05(5) . . ?
C3 Fe1 Si1 147.98(5) . . ?
O1A C1A Fe1 178.10(14) . . ?
O1B C1B Fe1 177.61(13) . . ?
C5 C1 C2 107.95(15) . . ?
C5 C1 Fe1 71.32(10) . . ?
C2 C1 Fe1 70.40(10) . . ?
C3 C2 C1 106.90(17) . . ?
C3 C2 Fe1 71.23(9) . . ?
C1 C2 Fe1 69.16(9) . . ?
C2 C3 C4 108.52(16) . . ?
C2 C3 Fe1 70.28(9) . . ?
C4 C3 Fe1 70.11(9) . . ?
C5 C4 C3 109.02(16) . . ?
C5 C4 Fe1 70.85(10) . . ?
C3 C4 Fe1 70.75(9) . . ?
C4 C5 C1 107.60(17) . . ?
C4 C5 Fe1 70.57(9) . . ?
C1 C5 Fe1 69.47(10) . . ?

loop_
_geom_bond_atom_site_label_1
_geom_bond_atom_site_label_2
_geom_bond_distance
_geom_bond_site_symmetry_2
_geom_bond_publ_flag
Cl1 Si1 2.1366(4) . ?
Si1 Cl1 2.1366(4) 2_655 ?
Si1 Fe1 2.3048(3) . ?
Si1 Fe1 2.3048(3) 2_655 ?
Fe1 C1A 1.7512(15) . ?
Fe1 C1B 1.7578(15) . ?
Fe1 C1 2.0866(16) . ?
Fe1 C2 2.1033(16) . ?
Fe1 C4 2.1071(16) . ?
Fe1 C5 2.1107(16) . ?
Fe1 C3 2.1155(15) . ?
C1A O1A 1.1464(18) . ?
C1B O1B 1.1423(18) . ?
C1 C5 1.409(3) . ?
C1 C2 1.448(3) . ?
C2 C3 1.391(2) . ?
C3 C4 1.415(2) . ?
C4 C5 1.394(3) . ?

loop_
_geom_hbond_atom_site_label_D
_geom_hbond_atom_site_label_H
_geom_hbond_atom_site_label_A
_geom_hbond_distance_DH
_geom_hbond_distance_HA
_geom_hbond_distance_DA
_geom_hbond_angle_DHA
_geom_hbond_site_symmetry_A
C3 H3 O1A 0.95 2.56 3.336(2) 138.8 7_565
C2 H2 O1B 0.95 2.58 3.310(2) 133.7 1_545

loop_
_geom_torsion_atom_site_label_1
_geom_torsion_atom_site_label_2
_geom_torsion_atom_site_label_3
_geom_torsion_atom_site_label_4
_geom_torsion
_geom_torsion_site_symmetry_1
_geom_torsion_site_symmetry_2
_geom_torsion_site_symmetry_3
_geom_torsion_site_symmetry_4
_geom_torsion_publ_flag
Cl1 Si1 Fe1 C1A 53.41(6) . . . . ?
Cl1 Si1 Fe1 C1A 159.28(5) 2_655 . . . ?
Fe1 Si1 Fe1 C1A -73.10(5) 2_655 . . . ?
Cl1 Si1 Fe1 C1B -40.47(5) . . . . ?
Cl1 Si1 Fe1 C1B 65.41(5) 2_655 . . . ?
Fe1 Si1 Fe1 C1B -166.98(5) 2_655 . . . ?
Cl1 Si1 Fe1 C1 155.59(7) . . . . ?
Cl1 Si1 Fe1 C1 -98.53(7) 2_655 . . . ?
Fe1 Si1 Fe1 C1 29.08(7) 2_655 . . . ?
Cl1 Si1 Fe1 C2 150.37(9) . . . . ?
Cl1 Si1 Fe1 C2 -103.75(10) 2_655 . . . ?
Fe1 Si1 Fe1 C2 23.86(9) 2_655 . . . ?
Cl1 Si1 Fe1 C4 -135.79(5) . . . . ?
Cl1 Si1 Fe1 C4 -29.91(5) 2_655 . . . ?
Fe1 Si1 Fe1 C4 97.70(5) 2_655 . . . ?
Cl1 Si1 Fe1 C5 -168.87(6) . . . . ?
Cl1 Si1 Fe1 C5 -62.99(6) 2_655 . . . ?
Fe1 Si1 Fe1 C5 64.62(6) 2_655 . . . ?
Cl1 Si1 Fe1 C3 -135.64(9) . . . . ?
Cl1 Si1 Fe1 C3 -29.76(9) 2_655 . . . ?
Fe1 Si1 Fe1 C3 97.85(9) 2_655 . . . ?
C1B Fe1 C1A O1A -90(5) . . . . ?
C1 Fe1 C1A O1A 78(5) . . . . ?
C2 Fe1 C1A O1A 37(5) . . . . ?
C4 Fe1 C1A O1A 29(5) . . . . ?
C5 Fe1 C1A O1A 97(5) . . . . ?
C3 Fe1 C1A O1A 9(5) . . . . ?
Si1 Fe1 C1A O1A -177(100) . . . . ?
C1A Fe1 C1B O1B 88(3) . . . . ?
C1 Fe1 C1B O1B -55(3) . . . . ?
C2 Fe1 C1B O1B -11(3) . . . . ?
C4 Fe1 C1B O1B -75(3) . . . . ?
C5 Fe1 C1B O1B -98(3) . . . . ?
C3 Fe1 C1B O1B -36(3) . . . . ?
Si1 Fe1 C1B O1B 177(100) . . . . ?
C1A Fe1 C1 C5 158.98(11) . . . . ?
C1B Fe1 C1 C5 -59.4(3) . . . . ?
C2 Fe1 C1 C5 -117.76(15) . . . . ?
C4 Fe1 C1 C5 -37.19(10) . . . . ?
C3 Fe1 C1 C5 -80.40(11) . . . . ?
Si1 Fe1 C1 C5 66.77(10) . . . . ?
C1A Fe1 C1 C2 -83.26(11) . . . . ?
C1B Fe1 C1 C2 58.3(3) . . . . ?
C4 Fe1 C1 C2 80.57(11) . . . . ?
C5 Fe1 C1 C2 117.76(15) . . . . ?
C3 Fe1 C1 C2 37.36(10) . . . . ?
Si1 Fe1 C1 C2 -175.46(9) . . . . ?
C5 C1 C2 C3 0.18(18) . . . . ?
Fe1 C1 C2 C3 -61.61(11) . . . . ?
C5 C1 C2 Fe1 61.78(11) . . . . ?
C1A Fe1 C2 C3 -139.84(12) . . . . ?
C1B Fe1 C2 C3 -41.42(15) . . . . ?
C1 Fe1 C2 C3 117.25(17) . . . . ?
C4 Fe1 C2 C3 37.26(11) . . . . ?
C5 Fe1 C2 C3 79.66(12) . . . . ?
Si1 Fe1 C2 C3 125.02(10) . . . . ?
C1A Fe1 C2 C1 102.91(12) . . . . ?
C1B Fe1 C2 C1 -158.67(12) . . . . ?
C4 Fe1 C2 C1 -79.98(12) . . . . ?
C5 Fe1 C2 C1 -37.59(12) . . . . ?
C3 Fe1 C2 C1 -117.25(17) . . . . ?
Si1 Fe1 C2 C1 7.77(16) . . . . ?
C1 C2 C3 C4 0.35(18) . . . . ?
Fe1 C2 C3 C4 -59.92(11) . . . . ?
C1 C2 C3 Fe1 60.27(11) . . . . ?
C1A Fe1 C3 C2 49.77(14) . . . . ?
C1B Fe1 C3 C2 147.83(12) . . . . ?
C1 Fe1 C3 C2 -39.24(13) . . . . ?
C4 Fe1 C3 C2 -119.24(16) . . . . ?
C5 Fe1 C3 C2 -82.47(13) . . . . ?
Si1 Fe1 C3 C2 -119.46(13) . . . . ?
C1A Fe1 C3 C4 169.01(10) . . . . ?
C1B Fe1 C3 C4 -92.93(10) . . . . ?
C1 Fe1 C3 C4 80.00(12) . . . . ?
C2 Fe1 C3 C4 119.24(16) . . . . ?
C5 Fe1 C3 C4 36.78(11) . . . . ?
Si1 Fe1 C3 C4 -0.22(15) . . . . ?
C2 C3 C4 C5 -0.76(18) . . . . ?
Fe1 C3 C4 C5 -60.79(11) . . . . ?
C2 C3 C4 Fe1 60.03(11) . . . . ?
C1A Fe1 C4 C5 91.0(2) . . . . ?
C1B Fe1 C4 C5 -149.70(11) . . . . ?
C1 Fe1 C4 C5 37.78(12) . . . . ?
C2 Fe1 C4 C5 82.48(13) . . . . ?
C3 Fe1 C4 C5 119.13(15) . . . . ?
Si1 Fe1 C4 C5 -60.99(11) . . . . ?
C1A Fe1 C4 C3 -28.1(2) . . . . ?
C1B Fe1 C4 C3 91.17(10) . . . . ?
C1 Fe1 C4 C3 -81.35(12) . . . . ?
C2 Fe1 C4 C3 -36.65(11) . . . . ?
C5 Fe1 C4 C3 -119.13(15) . . . . ?
Si1 Fe1 C4 C3 179.88(9) . . . . ?
C3 C4 C5 C1 0.86(18) . . . . ?
Fe1 C4 C5 C1 -59.86(11) . . . . ?
C3 C4 C5 Fe1 60.73(11) . . . . ?
C2 C1 C5 C4 -0.64(18) . . . . ?
Fe1 C1 C5 C4 60.56(11) . . . . ?
C2 C1 C5 Fe1 -61.20(11) . . . . ?
C1A Fe1 C5 C4 -149.70(11) . . . . ?
C1B Fe1 C5 C4 39.65(14) . . . . ?
C1 Fe1 C5 C4 -118.33(16) . . . . ?
C2 Fe1 C5 C4 -79.58(11) . . . . ?
C3 Fe1 C5 C4 -37.30(10) . . . . ?
Si1 Fe1 C5 C4 124.08(10) . . . . ?
C1A Fe1 C5 C1 -31.37(16) . . . . ?
C1B Fe1 C5 C1 157.98(11) . . . . ?
C2 Fe1 C5 C1 38.75(11) . . . . ?
C4 Fe1 C5 C1 118.33(16) . . . . ?
C3 Fe1 C5 C1 81.03(12) . . . . ?
Si1 Fe1 C5 C1 -117.59(11) . . . . ?
